data_2205727
loop_
_publ_author_name
'Yang, Yan'
'Meng, Fa-Yan'
'Zeng, Ming-Hua'
'Ng, Seik Weng'

_publ_section_title
;
 <i>catena</i>-Poly[[aquazinc(II)]-\m-2-carboxylatophenoxyacetato]
;
_journal_issue 5
_journal_name_full 'Acta Crystallographica Section E'
_journal_page_first m986
_journal_page_last m988
_journal_paper_doi 10.1107/S1600536805012729
_journal_volume 61
_journal_year 2005
_chemical_formula_iupac '[Zn (C9 H6 O5) (H2 O)]'
_chemical_formula_moiety 'C9 H6 O5, H2 O, Zn'
_chemical_formula_sum 'C9 H8 O6 Zn'
_chemical_formula_weight 277.52
_chemical_name_systematic
;
catena-Poly[[aquazinc(II)]-\m-2-carboxylatophenoxyacetato]
;
_space_group_IT_number 14
_symmetry_cell_setting monoclinic
_symmetry_space_group_name_Hall '-P 2yn'
_symmetry_space_group_name_H-M 'P 1 21/n 1'
_atom_sites_solution_hydrogens 'difmap (O-H) and geom (C-H)'
_atom_sites_solution_primary direct
_atom_sites_solution_secondary difmap
_audit_creation_method SHELXL-97
_cell_angle_alpha 90.00
_cell_angle_beta 94.697(2)
_cell_angle_gamma 90.00
_cell_formula_units_Z 4
_cell_length_a 8.1570(10)
_cell_length_b 6.7568(8)
_cell_length_c 17.451(2)
_cell_measurement_reflns_used 853
_cell_measurement_temperature 295(2)
_cell_measurement_theta_max 27.1
_cell_measurement_theta_min 2.3
_cell_volume 958.6(2)
_computing_cell_refinement 'SAINT (Bruker, 2001)'
_computing_data_collection 'SMART (Bruker, 2001)'
_computing_data_reduction SAINT
_computing_molecular_graphics 'ORTEPII (Johnson, 1976)'
_computing_publication_material SHELXL97
_computing_structure_refinement 'SHELXL97 (Sheldrick, 1997)'
_computing_structure_solution 'SHELXS97 (Sheldrick, 1997)'
_diffrn_ambient_temperature 295(2)
_diffrn_measured_fraction_theta_full 0.99
_diffrn_measured_fraction_theta_max 0.99
_diffrn_measurement_device_type 'Bruker SMART 1K CCD'
_diffrn_measurement_method '\f and \w'
_diffrn_radiation_monochromator graphite
_diffrn_radiation_source 'medium-focus sealed tube'
_diffrn_radiation_type MoK\a
_diffrn_radiation_wavelength 0.71073
_diffrn_reflns_av_R_equivalents 0.021
_diffrn_reflns_av_sigmaI/netI 0.024
_diffrn_reflns_limit_h_max 10
_diffrn_reflns_limit_h_min -10
_diffrn_reflns_limit_k_max 6
_diffrn_reflns_limit_k_min -8
_diffrn_reflns_limit_l_max 20
_diffrn_reflns_limit_l_min -22
_diffrn_reflns_number 5672
_diffrn_reflns_theta_full 27.1
_diffrn_reflns_theta_max 27.1
_diffrn_reflns_theta_min 2.3
_diffrn_standards_decay_% 0
_diffrn_standards_interval_count 0
_diffrn_standards_interval_time 0
_diffrn_standards_number 0
_exptl_absorpt_coefficient_mu 2.572
_exptl_absorpt_correction_T_max 0.487
_exptl_absorpt_correction_T_min 0.331
_exptl_absorpt_correction_type multi-scan
_exptl_absorpt_process_details '(SADABS; Bruker, 2001)'
_exptl_crystal_colour Colorless
_exptl_crystal_density_diffrn 1.923
_exptl_crystal_density_method 'not measured'
_exptl_crystal_description Block
_exptl_crystal_F_000 560
_exptl_crystal_size_max 0.50
_exptl_crystal_size_mid 0.36
_exptl_crystal_size_min 0.28
_refine_diff_density_max 0.31
_refine_diff_density_min -0.36
_refine_ls_extinction_method none
_refine_ls_goodness_of_fit_ref 1.02
_refine_ls_hydrogen_treatment mixed
_refine_ls_matrix_type full
_refine_ls_number_parameters 153
_refine_ls_number_reflns 2095
_refine_ls_number_restraints 3
_refine_ls_restrained_S_all 1.02
_refine_ls_R_factor_all 0.026
_refine_ls_R_factor_gt 0.022
_refine_ls_shift/su_max 0.001
_refine_ls_shift/su_mean 0.000
_refine_ls_structure_factor_coef Fsqd
_refine_ls_weighting_details 'calc w = 1/[\s^2^(Fo^2^)+(0.0304P)^2^+0.4871P] where P = (Fo^2^+2Fc^2^)/3'
_refine_ls_weighting_scheme calc
_refine_ls_wR_factor_gt 0.058
_refine_ls_wR_factor_ref 0.060
_reflns_number_gt 1880
_reflns_number_total 2095
_reflns_threshold_expression I>2\s(I)
_cod_data_source_file hb6187.cif
_cod_data_source_block I
_cod_depositor_comments
;
The following automatic conversions were performed:
'_symmetry_cell_setting' value 'Monoclinic' changed to 'monoclinic'
according to '/home/saulius/struct/CIF-dictionaries/cif_core.dic'
dictionary named 'cif_core.dic' version 2.4.1 from
2010-06-29.

'_exptl_absorpt_correction_type' value 'Multi-scan' changed
to 'multi-scan' according to
'/home/saulius/struct/CIF-dictionaries/cif_core.dic' dictionary named
'cif_core.dic' version 2.4.1 from 2010-06-29.

Automatic conversion script
Id: cif_fix_enum 1527 2010-12-29 10:47:43Z saulius 

The following automatic conversions were performed:

'_symmetry_cell_setting' value 'Monoclinic' changed to 'monoclinic'
according to /home/saulius/struct/CIF-dictionaries/cif_core.dic
dictionary named 'cif_core.dic' version 2.4.1 from
2010-06-29.

'_exptl_absorpt_correction_type' value 'Multi-scan'
changed to 'multi-scan' according to
/home/saulius/struct/CIF-dictionaries/cif_core.dic dictionary named
'cif_core.dic' version 2.4.1 from 2010-06-29.

Automatic conversion script
Id: cif_fix_values 1715 2011-07-08 13:25:40Z adriana 
;
_cod_original_cell_volume 958.7(2)
_cod_original_sg_symbol_H-M 'P 21/n'
_cod_database_code 2205727
_cod_database_fobs_code 2205727

loop_
_symmetry_equiv_pos_as_xyz
'x, y, z'
'x+1/2, -y+1/2, z+1/2'
'-x, -y, -z'
'-x-1/2, y-1/2, -z-1/2'

loop_
_atom_site_label
_atom_site_fract_x
_atom_site_fract_y
_atom_site_fract_z
_atom_site_U_iso_or_equiv
_atom_site_adp_type
_atom_site_calc_flag
_atom_site_refinement_flags
_atom_site_occupancy
_atom_site_type_symbol
Zn1 0.56290(2) 0.56938(3) 0.271010(10) 0.02441(8) Uani d . 1 Zn
O1 0.7391(2) 0.3739(2) 0.29030(10) 0.0332(3) Uani d . 1 O
O2 0.8980(2) 0.1337(2) 0.33600(10) 0.0347(3) Uani d . 1 O
O3 0.6345(2) 0.6303(2) 0.39710(10) 0.0292(3) Uani d . 1 O
O4 0.4284(2) 1.0838(2) 0.36670(10) 0.0428(4) Uani d . 1 O
O5 0.4405(2) 0.8151(2) 0.29440(10) 0.0314(3) Uani d . 1 O
O1w 0.3850(2) 0.3658(2) 0.26200(10) 0.0361(3) Uani d D 1 O
C1 0.8096(2) 0.2820(3) 0.34630(10) 0.0245(4) Uani d . 1 C
C2 0.7970(2) 0.3428(3) 0.42820(10) 0.0228(3) Uani d . 1 C
C3 0.8789(2) 0.2255(3) 0.48430(10) 0.0321(4) Uani d . 1 C
C4 0.8852(3) 0.2706(3) 0.56150(10) 0.0360(5) Uani d . 1 C
C5 0.8098(3) 0.4411(3) 0.58370(10) 0.0341(4) Uani d . 1 C
C6 0.7254(2) 0.5611(3) 0.52980(10) 0.0300(4) Uani d . 1 C
C7 0.7176(2) 0.5127(3) 0.45230(10) 0.0224(3) Uani d . 1 C
C8 0.5731(3) 0.8160(3) 0.42180(10) 0.0312(4) Uani d . 1 C
C9 0.4746(2) 0.9135(3) 0.35540(10) 0.0281(4) Uani d . 1 C
H1w1 0.399(3) 0.272(3) 0.2940(10) 0.055(8) Uiso d D 1 H
H1w2 0.287(2) 0.372(4) 0.2430(10) 0.048(7) Uiso d D 1 H
H3 0.9316 0.1117 0.4691 0.038 Uiso calc R 1 H
H4 0.9392 0.1876 0.5978 0.043 Uiso calc R 1 H
H5 0.8158 0.4758 0.6355 0.041 Uiso calc R 1 H
H6 0.6735 0.6749 0.5455 0.036 Uiso calc R 1 H
H8a 0.6640 0.9007 0.4400 0.037 Uiso calc R 1 H
H8b 0.5041 0.7951 0.4638 0.037 Uiso calc R 1 H

loop_
_atom_site_aniso_label
_atom_site_aniso_U_11
_atom_site_aniso_U_22
_atom_site_aniso_U_33
_atom_site_aniso_U_12
_atom_site_aniso_U_13
_atom_site_aniso_U_23
Zn1 0.02650(10) 0.02380(10) 0.02290(10) 0.00160(10) 0.00160(10) 0.00160(10)
O1 0.0360(10) 0.0400(10) 0.0230(10) 0.0150(10) 0.0020(10) 0.0000(10)
O2 0.0480(10) 0.0300(10) 0.0270(10) 0.0150(10) 0.0060(10) -0.0030(10)
O3 0.0390(10) 0.0220(10) 0.0260(10) 0.0110(10) -0.0010(10) -0.0020(10)
O4 0.0620(10) 0.0230(10) 0.0430(10) 0.0150(10) 0.0050(10) 0.0030(10)
O5 0.0330(10) 0.0280(10) 0.0340(10) 0.0070(10) 0.0010(10) 0.0000(10)
O1w 0.0310(10) 0.0310(10) 0.0450(10) -0.0070(10) -0.0050(10) 0.0110(10)
C1 0.0250(10) 0.0240(10) 0.0250(10) 0.0010(10) 0.0030(10) -0.0030(10)
C2 0.0240(10) 0.0220(10) 0.0230(10) 0.0010(10) 0.0040(10) -0.0010(10)
C3 0.0360(10) 0.0300(10) 0.0300(10) 0.0130(10) 0.0030(10) 0.0010(10)
C4 0.0390(10) 0.0420(10) 0.0270(10) 0.0110(10) 0.0010(10) 0.0080(10)
C5 0.0370(10) 0.0430(10) 0.0220(10) 0.0030(10) 0.0030(10) -0.0020(10)
C6 0.0330(10) 0.0290(10) 0.0280(10) 0.0050(10) 0.0050(10) -0.0060(10)
C7 0.0210(10) 0.0210(10) 0.0250(10) 0.0000(10) 0.0020(10) 0.0010(10)
C8 0.0390(10) 0.0200(10) 0.0350(10) 0.0060(10) -0.0010(10) -0.0040(10)
C9 0.0290(10) 0.0230(10) 0.0340(10) 0.0010(10) 0.0080(10) 0.0030(10)

loop_
_atom_type_symbol
_atom_type_description
_atom_type_scat_dispersion_real
_atom_type_scat_dispersion_imag
_atom_type_scat_source
C C 0.0033 0.0016 'International Tables Vol C Tables 4.2.6.8 and 6.1.1.4'
H H 0.0000 0.0000 'International Tables Vol C Tables 4.2.6.8 and 6.1.1.4'
O O 0.0106 0.0060 'International Tables Vol C Tables 4.2.6.8 and 6.1.1.4'
Zn Zn 0.2839 1.4301 'International Tables Vol C Tables 4.2.6.8 and 6.1.1.4'

loop_
_geom_angle_atom_site_label_1
_geom_angle_atom_site_label_2
_geom_angle_atom_site_label_3
_geom_angle_site_symmetry_1
_geom_angle_site_symmetry_3
_geom_angle
_geom_angle_publ_flag
O1 Zn1 O2 . 4_766 97.92(6) yes
O1 Zn1 O3 . . 80.15(5) yes
O1 Zn1 O5 . . 153.75(6) yes
O1 Zn1 O1w . . 93.88(7) yes
O2 Zn1 O3 4_766 . 146.27(6) yes
O2 Zn1 O5 4_766 . 97.64(6) yes
O2 Zn1 O1w 4_766 . 104.49(6) yes
O3 Zn1 O5 . . 75.17(5) yes
O3 Zn1 O1w . . 109.24(6) yes
O5 Zn1 O1w . . 102.50(6) yes
C1 O1 Zn1 . . 138.40(10) no
C1 O2 Zn1 . 4_756 116.80(10) no
C7 O3 C8 . . 117.30(10) no
C7 O3 Zn1 . . 130.10(10) no
C8 O3 Zn1 . . 112.50(10) no
C9 O5 Zn1 . . 122.00(10) no
O2 C1 O1 . . 120.9(2) no
O2 C1 C2 . . 116.1(2) no
O1 C1 C2 . . 122.9(2) no
C3 C2 C7 . . 117.6(2) no
C3 C2 C1 . . 116.7(2) no
C7 C2 C1 . . 125.6(2) no
C2 C3 C4 . . 122.7(2) no
C5 C4 C3 . . 118.7(2) no
C4 C5 C6 . . 120.5(2) no
C5 C6 C7 . . 120.4(2) no
O3 C7 C6 . . 121.6(2) no
O3 C7 C2 . . 118.3(2) no
C6 C7 C2 . . 120.1(2) no
O3 C8 C9 . . 109.3(2) no
O4 C9 O5 . . 125.1(2) no
O4 C9 C8 . . 115.9(2) no
O5 C9 C8 . . 118.9(2) no
Zn1 O1w H1w1 . . 114(2) no
Zn1 O1w H1w2 . . 131(2) no
H1w1 O1w H1w2 . . 111(2) no
C2 C3 H3 . . 118.6 no
C4 C3 H3 . . 118.6 no
C5 C4 H4 . . 120.7 no
C3 C4 H4 . . 120.7 no
C4 C5 H5 . . 119.7 no
C6 C5 H5 . . 119.7 no
C5 C6 H6 . . 119.8 no
C7 C6 H6 . . 119.8 no
O3 C8 H8a . . 109.8 no
C9 C8 H8a . . 109.8 no
O3 C8 H8b . . 109.8 no
C9 C8 H8b . . 109.8 no
H8a C8 H8b . . 108.3 no

loop_
_geom_bond_atom_site_label_1
_geom_bond_atom_site_label_2
_geom_bond_site_symmetry_2
_geom_bond_distance
_geom_bond_publ_flag
Zn1 O1 . 1.9610(10) yes
Zn1 O2 4_766 1.9690(10) yes
Zn1 O3 . 2.2680(10) yes
Zn1 O5 . 1.9960(10) yes
Zn1 O1w . 1.9970(10) yes
C1 O1 . 1.257(2) yes
C1 O2 . 1.256(2) yes
O3 C7 . 1.383(2) no
O3 C8 . 1.430(2) no
C9 O4 . 1.232(2) yes
C9 O5 . 1.267(2) yes
C1 C2 . 1.498(2) no
C2 C3 . 1.387(3) no
C2 C7 . 1.400(2) no
C3 C4 . 1.378(3) no
C4 C5 . 1.377(3) no
C5 C6 . 1.383(3) no
C6 C7 . 1.387(3) no
C8 C9 . 1.507(3) no
O1w H1w1 . 0.850(10) no
O1w H1w2 . 0.840(10) no
C3 H3 . 0.93 no
C4 H4 . 0.93 no
C5 H5 . 0.93 no
C6 H6 . 0.93 no
C8 H8a . 0.97 no
C8 H8b . 0.97 no

loop_
_geom_hbond_atom_site_label_D
_geom_hbond_atom_site_label_H
_geom_hbond_atom_site_label_A
_geom_hbond_site_symmetry_A
_geom_hbond_distance_DH
_geom_hbond_distance_HA
_geom_hbond_distance_DA
_geom_hbond_angle_DHA
_geom_hbond_publ_flag
O1w H1w1 O4 1_545 0.850(10) 1.800(10) 2.644(2) 176(3) yes
O1w H1w2 O5 4_656 0.840(10) 1.950(10) 2.776(2) 166(2) yes

loop_
_geom_torsion_atom_site_label_1
_geom_torsion_atom_site_label_2
_geom_torsion_atom_site_label_3
_geom_torsion_atom_site_label_4
_geom_torsion_site_symmetry_1
_geom_torsion
_geom_torsion_publ_flag
O2 Zn1 O1 C1 4_766 168.8(2) no
O1w Zn1 O1 C1 . -86.0(2) no
O5 Zn1 O1 C1 . 42.9(3) no
O3 Zn1 O1 C1 . 22.9(2) no
O1 Zn1 O3 C7 . -20.2(2) no
O2 Zn1 O3 C7 4_766 -109.7(2) no
O1w Zn1 O3 C7 . 70.5(2) no
O5 Zn1 O3 C7 . 168.8(2) no
O1 Zn1 O3 C8 . 163.90(10) no
O2 Zn1 O3 C8 4_766 74.4(2) no
O1w Zn1 O3 C8 . -105.40(10) no
O5 Zn1 O3 C8 . -7.10(10) no
O1 Zn1 O5 C9 . -6.7(2) no
O2 Zn1 O5 C9 4_766 -132.7(2) no
O1w Zn1 O5 C9 . 120.6(2) no
O3 Zn1 O5 C9 . 13.70(10) no
Zn1 O2 C1 O1 4_756 5.7(2) no
Zn1 O2 C1 C2 4_756 -173.20(10) no
Zn1 O1 C1 O2 . 165.0(2) no
Zn1 O1 C1 C2 . -16.3(3) no
O2 C1 C2 C3 . -2.3(3) no
O1 C1 C2 C3 . 178.9(2) no
O2 C1 C2 C7 . 174.0(2) no
O1 C1 C2 C7 . -4.8(3) no
C7 C2 C3 C4 . -0.4(3) no
C1 C2 C3 C4 . 176.3(2) no
C2 C3 C4 C5 . -1.3(3) no
C3 C4 C5 C6 . 2.0(3) no
C4 C5 C6 C7 . -1.0(3) no
C8 O3 C7 C6 . 7.2(3) no
Zn1 O3 C7 C6 . -168.60(10) no
C8 O3 C7 C2 . -171.9(2) no
Zn1 O3 C7 C2 . 12.4(2) no
C5 C6 C7 O3 . -179.8(2) no
C5 C6 C7 C2 . -0.7(3) no
C3 C2 C7 O3 . -179.5(2) no
C1 C2 C7 O3 . 4.2(3) no
C3 C2 C7 C6 . 1.4(3) no
C1 C2 C7 C6 . -174.9(2) no
C7 O3 C8 C9 . -175.2(2) no
Zn1 O3 C8 C9 . 1.3(2) no
Zn1 O5 C9 O4 . 164.8(2) no
Zn1 O5 C9 C8 . -18.0(2) no
O3 C8 C9 O4 . -173.0(2) no
O3 C8 C9 O5 . 9.6(3) no
